data_2005867
loop_
_publ_author_name
'Cao, Z.'
'Cao, X.'
'Zhang, D.-C.'
'Xu, F.'
'Yu, K.'

_publ_contact_author
;
 Assoc. Prof. De-Chun Zhang
 Department of Chemistry
 Suzhou University
 Suzhou 215006
 The People's Republic of China
;
_publ_section_title 1,2-Dihydronaphtho[3,4-<i>b</i>]cyclopenteno[1,2-<i>e</i>]-4<i>H</i>-pyran-4-one
_journal_issue 1
_journal_name_full 'Acta Crystallographica Section C'
_journal_page_first 144
_journal_page_last 146
_journal_paper_doi 10.1107/S010827019601270X
_journal_volume 53
_journal_year 1997
_chemical_formula_moiety 'C16 H14 O2'
_chemical_formula_sum 'C16 H14 O2'
_chemical_formula_weight 238.27
_chemical_name_systematic 1,2-dihydronaphtho[3,4-b]cyclopenteno[1,2-e]-4H-pyran-4-one
_space_group_IT_number 14
_symmetry_cell_setting monoclinic
_symmetry_space_group_name_Hall '-P 2yn'
_symmetry_space_group_name_H-M 'P 1 21/n 1'
_audit_creation_method SHELXL
_cell_angle_alpha 90.00
_cell_angle_beta 99.000(10)
_cell_angle_gamma 90.00
_cell_formula_units_Z 8
_cell_length_a 8.2300(10)
_cell_length_b 18.205(2)
_cell_length_c 16.384(2)
_cell_measurement_reflns_used 26
_cell_measurement_temperature 288(2)
_cell_measurement_theta_max 25.00
_cell_measurement_theta_min 1.68
_cell_volume 2424.5(5)
_computing_cell_refinement XSCANS
_computing_data_collection 'XSCANS (Siemens, 1992)'
_computing_data_reduction 'SHELXTL-Plus (Sheldrick, 1991)'
_computing_molecular_graphics SHELXTL-Plus
_computing_publication_material SHELXTL-Plus
_computing_structure_refinement 'SHELXL93 (Sheldrick, 1993)'
_computing_structure_solution 'SHELXS86 (Sheldrick, 1990)'
_diffrn_ambient_temperature 288(2)
_diffrn_measurement_device 'Siemens P4'
_diffrn_measurement_method '\w scans'
_diffrn_radiation_monochromator graphite
_diffrn_radiation_source 'fine-focus sealed tube'
_diffrn_radiation_type MoK\a
_diffrn_radiation_wavelength 0.71073
_diffrn_reflns_av_R_equivalents 0.0179
_diffrn_reflns_av_sigmaI/netI 0.0499
_diffrn_reflns_limit_h_max 9
_diffrn_reflns_limit_h_min 0
_diffrn_reflns_limit_k_max 20
_diffrn_reflns_limit_k_min 0
_diffrn_reflns_limit_l_max 18
_diffrn_reflns_limit_l_min -18
_diffrn_reflns_number 4023
_diffrn_reflns_theta_max 23.50
_diffrn_reflns_theta_min 1.68
_diffrn_standards_decay_% 0.5
_diffrn_standards_interval_count 200
_diffrn_standards_number 3
_exptl_absorpt_coefficient_mu 0.85
_exptl_absorpt_correction_type none
_exptl_crystal_colour colourless
_exptl_crystal_density_diffrn 1.306
_exptl_crystal_description tabular
_exptl_crystal_F_000 1008
_exptl_crystal_size_max 0.60
_exptl_crystal_size_mid 0.60
_exptl_crystal_size_min 0.36
_refine_diff_density_max 0.173
_refine_diff_density_min -0.111
_refine_ls_extinction_coef 0.0200(10)
_refine_ls_extinction_method SHELXL
_refine_ls_goodness_of_fit_all 0.850
_refine_ls_goodness_of_fit_obs 1.034
_refine_ls_hydrogen_treatment refiso
_refine_ls_matrix_type full
_refine_ls_number_parameters 438
_refine_ls_number_reflns 3589
_refine_ls_number_restraints 0
_refine_ls_restrained_S_all 1.005
_refine_ls_restrained_S_obs 1.034
_refine_ls_R_factor_all 0.0771
_refine_ls_R_factor_obs 0.0377
_refine_ls_shift/esd_max -0.101
_refine_ls_shift/esd_mean 0.016
_refine_ls_structure_factor_coef Fsqd
_refine_ls_weighting_details 'w = 1/[\s^2^(Fo^2^)+(0.0500P)^2^] where P=(Fo^2^+2Fc^2^)/3'
_refine_ls_weighting_scheme calc
_refine_ls_wR_factor_all 0.1093
_refine_ls_wR_factor_obs 0.0818
_reflns_number_observed 2098
_reflns_number_total 3590
_reflns_observed_criterion >2sigma(I)
_cod_data_source_file ha1171.cif
_cod_data_source_block y402
_cod_depositor_comments
;
The following automatic conversions were performed:
'_symmetry_cell_setting' value 'Monoclinic' changed to 'monoclinic'
according to '/home/saulius/struct/CIF-dictionaries/cif_core.dic'
dictionary named 'cif_core.dic' version 2.4.1 from 2010-06-29.

Automatic conversion script
Id: cif_fix_enum 1527 2010-12-29 10:47:43Z saulius 

The following automatic conversions were performed:

'_symmetry_cell_setting' value 'Monoclinic' changed to 'monoclinic'
according to /home/saulius/struct/CIF-dictionaries/cif_core.dic
dictionary named 'cif_core.dic' version 2.4.1 from 2010-06-29.

Automatic conversion script
Id: cif_fix_values 1715 2011-07-08 13:25:40Z adriana 

The following automatic conversions were performed:

'_refine_ls_weighting_scheme' value 'calc w =
1/[\s^2^(Fo^2^)+(0.0500P)^2^] where P=(Fo^2^+2Fc^2^)/3' was changed
to 'calc'. New tag '_refine_ls_weighting_details' was created. The
value of the new tag was set to 'w = 1/[\s^2^(Fo^2^)+(0.0500P)^2^]
where P=(Fo^2^+2Fc^2^)/3'.

Automatic conversion script
Id: cif_fix_values 3143 2015-03-26 13:38:13Z robertas 
;
_cod_original_sg_symbol_H-M 'P 21/n'
_cod_database_code 2005867

loop_
_symmetry_equiv_pos_as_xyz
'x, y, z'
'-x+1/2, y+1/2, -z+1/2'
'-x, -y, -z'
'x-1/2, -y-1/2, z-1/2'

loop_
_atom_site_aniso_label
_atom_site_aniso_U_11
_atom_site_aniso_U_22
_atom_site_aniso_U_33
_atom_site_aniso_U_12
_atom_site_aniso_U_13
_atom_site_aniso_U_23
O1 0.0737(11) 0.0471(9) 0.1169(14) -0.0053(8) 0.0188(10) 0.0079(9)
O2 0.0771(11) 0.0537(9) 0.0443(9) -0.0080(8) 0.0041(7) -0.0010(7)
O3 0.0925(13) 0.0965(13) 0.0625(10) -0.0015(10) 0.0061(9) 0.0296(9)
O4 0.0720(10) 0.0432(8) 0.0485(9) -0.0020(7) 0.0057(7) 0.0014(7)
C1 0.0451(13) 0.0442(13) 0.081(2) 0.0071(11) 0.0089(12) 0.0021(12)
C2 0.0449(13) 0.0452(12) 0.0577(14) 0.0048(10) 0.0117(10) 0.0050(10)
C3 0.071(2) 0.062(2) 0.061(2) 0.0003(14) 0.0127(13) 0.0163(13)
C4 0.088(2) 0.088(2) 0.053(2) -0.007(2) 0.0007(15) 0.0146(14)
C5 0.0556(14) 0.0638(14) 0.0495(14) 0.0008(12) 0.0047(11) 0.0010(11)
C6 0.076(2) 0.096(2) 0.052(2) -0.005(2) -0.0031(14) -0.008(2)
C7 0.075(2) 0.073(2) 0.082(2) -0.011(2) -0.002(2) -0.018(2)
C8 0.076(2) 0.058(2) 0.081(2) -0.0125(14) 0.0053(14) -0.0045(15)
C9 0.071(2) 0.0533(14) 0.056(2) -0.0095(12) 0.0035(13) -0.0015(12)
C10 0.0487(13) 0.0466(12) 0.0459(13) 0.0017(10) 0.0079(10) -0.0004(10)
C11 0.0518(13) 0.0482(13) 0.0425(12) 0.0042(10) 0.0053(10) 0.0023(10)
C12 0.0603(14) 0.0547(14) 0.0530(14) 0.0043(12) -0.0004(11) -0.0137(11)
C13 0.094(2) 0.080(2) 0.052(2) 0.007(2) 0.000(2) -0.0130(14)
C14 0.091(2) 0.093(2) 0.076(2) 0.009(2) -0.007(2) -0.033(2)
C15 0.079(2) 0.058(2) 0.089(2) 0.009(2) -0.012(2) -0.0196(15)
C16 0.0503(14) 0.0442(13) 0.071(2) 0.0050(11) -0.0025(12) -0.0131(12)
C17 0.0559(14) 0.069(2) 0.0526(14) 0.0102(12) 0.0121(11) 0.0159(12)
C18 0.0513(13) 0.0463(12) 0.0582(14) 0.0067(10) 0.0125(11) 0.0080(11)
C19 0.075(2) 0.055(2) 0.082(2) -0.0032(14) 0.019(2) 0.0147(14)
C20 0.075(2) 0.054(2) 0.104(2) -0.0056(15) 0.016(2) -0.0051(15)
C21 0.0530(14) 0.0509(14) 0.077(2) 0.0077(11) 0.0097(12) -0.0065(13)
C22 0.063(2) 0.062(2) 0.096(2) 0.0047(14) -0.002(2) -0.029(2)
C23 0.082(2) 0.087(2) 0.072(2) 0.025(2) -0.008(2) -0.025(2)
C24 0.092(2) 0.078(2) 0.058(2) 0.018(2) 0.0000(15) -0.008(2)
C25 0.076(2) 0.0545(15) 0.058(2) 0.0072(14) 0.0044(13) -0.0018(13)
C26 0.0520(13) 0.0470(13) 0.0560(14) 0.0086(10) 0.0063(11) -0.0047(11)
C27 0.0499(13) 0.0387(12) 0.0579(14) 0.0055(10) 0.0099(10) 0.0000(10)
C28 0.0571(14) 0.0476(12) 0.0517(13) 0.0033(11) 0.0070(11) -0.0028(11)
C29 0.073(2) 0.055(2) 0.070(2) -0.0037(14) 0.008(2) -0.0073(13)
C30 0.088(2) 0.075(2) 0.082(2) -0.005(2) -0.001(2) -0.016(2)
C31 0.075(2) 0.099(2) 0.059(2) -0.003(2) 0.001(2) -0.011(2)
C32 0.0522(14) 0.0589(14) 0.0505(13) 0.0050(11) 0.0057(11) -0.0005(11)

loop_
_atom_site_label
_atom_site_occupancy
_atom_site_fract_x
_atom_site_fract_y
_atom_site_fract_z
_atom_site_U_iso_or_equiv
_atom_site_thermal_displace_type
_atom_site_calc_flag
_atom_site_type_symbol
O1 1 0.4364(2) 0.73943(8) 0.21498(10) 0.0788(5) Uani d O
O2 1 0.6081(2) 0.92946(7) 0.12654(8) 0.0589(4) Uani d O
O3 1 0.1708(2) 0.85553(9) 0.39600(10) 0.0845(5) Uani d O
O4 1 0.1563(2) 0.96869(7) 0.17986(8) 0.0550(4) Uani d O
C1 1 0.4874(2) 0.79699(12) 0.18767(15) 0.0568(6) Uani d C
C2 1 0.5726(2) 0.85353(11) 0.24156(12) 0.0489(5) Uani d C
C3 1 0.5976(3) 0.84393(14) 0.33344(14) 0.0644(7) Uani d C
C4 1 0.7410(4) 0.8864(2) 0.3783(2) 0.0775(8) Uani d C
C5 1 0.7585(3) 0.96239(12) 0.34378(13) 0.0567(6) Uani d C
C6 1 0.8342(3) 1.0199(2) 0.3915(2) 0.0759(8) Uani d C
C7 1 0.8631(3) 1.0864(2) 0.3577(2) 0.0784(8) Uani d C
C8 1 0.8185(3) 1.09725(15) 0.2748(2) 0.0721(7) Uani d C
C9 1 0.7420(3) 1.04213(12) 0.22619(14) 0.0608(6) Uani d C
C10 1 0.7108(2) 0.97487(10) 0.25988(12) 0.0470(5) Uani d C
C11 1 0.6272(2) 0.91542(11) 0.21007(12) 0.0477(5) Uani d C
C12 1 0.5320(3) 0.87687(12) 0.07562(13) 0.0570(6) Uani d C
C13 1 0.5092(4) 0.8881(2) -0.01503(15) 0.0765(8) Uani d C
C14 1 0.4374(4) 0.8136(2) -0.0468(2) 0.0889(9) Uani d C
C15 1 0.3982(4) 0.76975(15) 0.0274(2) 0.0777(8) Uani d C
C16 1 0.4735(2) 0.81390(11) 0.10109(14) 0.0563(6) Uani d C
C17 1 0.1686(3) 0.88998(13) 0.33063(13) 0.0589(6) Uani d C
C18 1 0.1062(2) 0.85825(10) 0.25028(13) 0.0515(5) Uani d C
C19 1 0.0524(4) 0.77859(13) 0.2427(2) 0.0701(7) Uani d C
C20 1 -0.0739(4) 0.7638(2) 0.1675(2) 0.0774(8) Uani d C
C21 1 -0.0406(3) 0.80133(12) 0.09117(15) 0.0604(6) Uani d C
C22 1 -0.0980(3) 0.7739(2) 0.0125(2) 0.0754(8) Uani d C
C23 1 -0.0772(3) 0.8120(2) -0.0575(2) 0.0824(9) Uani d C
C24 1 0.0017(3) 0.8788(2) -0.0510(2) 0.0771(8) Uani d C
C25 1 0.0614(3) 0.90731(13) 0.02640(14) 0.0635(7) Uani d C
C26 1 0.0408(2) 0.86913(11) 0.09761(13) 0.0519(6) Uani d C
C27 1 0.1009(2) 0.89716(10) 0.18027(12) 0.0487(5) Uani d C
C28 1 0.2194(3) 0.99836(11) 0.25389(13) 0.0523(5) Uani d C
C29 1 0.2825(4) 1.07509(13) 0.2588(2) 0.0665(7) Uani d C
C30 1 0.3543(4) 1.0820(2) 0.3498(2) 0.0834(9) Uani d C
C31 1 0.3028(4) 1.0141(2) 0.3941(2) 0.0786(8) Uani d C
C32 1 0.2279(2) 0.96411(11) 0.32595(12) 0.0541(6) Uani d C
H3A 1 0.6062(26) 0.7934(12) 0.3457(13) 0.079(7) Uiso d H
H3B 1 0.4879(31) 0.8636(13) 0.3566(15) 0.113(9) Uiso d H
H4A 1 0.8489(37) 0.8522(16) 0.3750(18) 0.154(13) Uiso d H
H4B 1 0.7289(26) 0.8890(13) 0.4378(14) 0.090(8) Uiso d H
H6 1 0.8613(26) 1.0127(11) 0.4490(14) 0.076(7) Uiso d H
H7 1 0.9146(30) 1.1274(14) 0.3920(15) 0.105(9) Uiso d H
H8 1 0.8410(27) 1.1424(13) 0.2524(14) 0.085(8) Uiso d H
H9 1 0.7096(23) 1.0478(10) 0.1649(12) 0.063(6) Uiso d H
H13A 1 0.4330(28) 0.9288(13) -0.0327(14) 0.095(9) Uiso d H
H13B 1 0.6118(28) 0.9010(13) -0.0346(14) 0.088(9) Uiso d H
H14A 1 0.3365(31) 0.8186(14) -0.0900(16) 0.113(9) Uiso d H
H14B 1 0.5217(34) 0.7894(15) -0.0694(17) 0.122(12) Uiso d H
H15A 1 0.2722(29) 0.7642(12) 0.0297(14) 0.097(9) Uiso d H
H15B 1 0.4451(27) 0.7204(13) 0.0316(13) 0.092(8) Uiso d H
H19A 1 0.1532(30) 0.7458(13) 0.2341(14) 0.109(9) Uiso d H
H19B 1 0.0153(27) 0.7651(12) 0.2919(14) 0.084(8) Uiso d H
H20A 1 -0.1885(33) 0.7864(15) 0.1831(16) 0.129(10) Uiso d H
H20B 1 -0.0828(26) 0.7115(14) 0.1590(13) 0.088(8) Uiso d H
H22 1 -0.1515(28) 0.7265(14) 0.0082(14) 0.100(9) Uiso d H
H23 1 -0.1194(29) 0.7923(13) -0.1122(15) 0.103(9) Uiso d H
H24 1 0.0144(27) 0.9056(13) -0.1012(15) 0.094(9) Uiso d H
H25 1 0.1189(24) 0.9517(11) 0.0300(12) 0.063(7) Uiso d H
H29A 1 0.1935(28) 1.1080(13) 0.2421(14) 0.094(9) Uiso d H
H29B 1 0.3617(28) 1.0833(12) 0.2226(14) 0.091(9) Uiso d H
H30A 1 0.4693(36) 1.0793(16) 0.3564(18) 0.130(13) Uiso d H
H30B 1 0.3269(34) 1.1288(17) 0.3739(17) 0.130(11) Uiso d H
H31A 1 0.3933(31) 0.9908(12) 0.4273(15) 0.095(9) Uiso d H
H31B 1 0.2252(30) 1.0259(14) 0.4287(16) 0.104(10) Uiso d H

loop_
_atom_type_symbol
_atom_type_description
_atom_type_scat_dispersion_real
_atom_type_scat_dispersion_imag
_atom_type_scat_source
C C 0.0033 0.0016 'International Tables Vol C Tables 4.2.6.8 and 6.1.1.4'
H H 0.0000 0.0000 'International Tables Vol C Tables 4.2.6.8 and 6.1.1.4'
O O 0.0106 0.0060 'International Tables Vol C Tables 4.2.6.8 and 6.1.1.4'

loop_
_geom_angle_atom_site_label_1
_geom_angle_atom_site_label_2
_geom_angle_atom_site_label_3
_geom_angle
_geom_angle_publ_flag
C12 O2 C11 116.8(2) no
C28 O4 C27 116.9(2) no
O1 C1 C16 123.9(2) no
O1 C1 C2 122.4(2) no
C16 C1 C2 113.7(2) no
C11 C2 C1 121.0(2) no
C11 C2 C3 118.8(2) no
C1 C2 C3 120.2(2) no
C2 C3 C4 113.9(2) no
C3 C4 C5 113.7(2) no
C10 C5 C6 117.7(2) no
C10 C5 C4 119.4(2) no
C6 C5 C4 122.6(2) no
C7 C6 C5 121.9(2) no
C8 C7 C6 119.6(3) no
C7 C8 C9 120.0(3) no
C8 C9 C10 120.9(2) no
C9 C10 C5 119.9(2) no
C9 C10 C11 122.2(2) no
C5 C10 C11 117.9(2) no
C2 C11 O2 122.9(2) no
C2 C11 C10 124.2(2) no
O2 C11 C10 112.9(2) no
C16 C12 O2 124.6(2) no
C16 C12 C13 115.9(2) no
O2 C12 C13 119.5(2) no
C12 C13 C14 101.5(2) no
C15 C14 C13 108.0(2) no
C16 C15 C14 104.3(2) no
C12 C16 C1 121.0(2) no
C12 C16 C15 109.4(2) no
C1 C16 C15 129.6(2) no
O3 C17 C32 124.1(2) no
O3 C17 C18 122.4(2) no
C32 C17 C18 113.5(2) no
C27 C18 C17 121.5(2) no
C27 C18 C19 117.7(2) no
C17 C18 C19 120.7(2) no
C20 C19 C18 113.1(2) no
C21 C20 C19 114.3(2) no
C22 C21 C26 118.3(2) no
C22 C21 C20 122.2(2) no
C26 C21 C20 119.3(2) no
C23 C22 C21 121.5(3) no
C22 C23 C24 120.1(3) no
C23 C24 C25 119.8(3) no
C26 C25 C24 120.5(2) no
C25 C26 C21 119.8(2) no
C25 C26 C27 122.4(2) no
C21 C26 C27 117.8(2) no
C18 C27 O4 122.4(2) no
C18 C27 C26 124.7(2) no
O4 C27 C26 112.9(2) no
C32 C28 O4 124.6(2) no
C32 C28 C29 115.1(2) no
O4 C28 C29 120.3(2) no
C28 C29 C30 102.1(2) no
C29 C30 C31 107.7(2) no
C32 C31 C30 104.5(2) no
C28 C32 C17 121.1(2) no
C28 C32 C31 109.6(2) no
C17 C32 C31 129.3(2) no

loop_
_geom_bond_atom_site_label_1
_geom_bond_atom_site_label_2
_geom_bond_distance
_geom_bond_publ_flag
O1 C1 1.238(2) no
O2 C12 1.357(2) no
O2 C11 1.377(2) no
O3 C17 1.239(2) no
O4 C28 1.355(2) no
O4 C27 1.380(2) no
C1 C16 1.438(3) no
C1 C2 1.462(3) no
C2 C11 1.346(3) no
C2 C3 1.497(3) no
C3 C4 1.503(3) no
C4 C5 1.510(3) no
C5 C10 1.388(3) no
C5 C6 1.395(3) no
C6 C7 1.368(3) no
C7 C8 1.365(3) no
C8 C9 1.371(3) no
C9 C10 1.384(3) no
C10 C11 1.461(3) no
C12 C16 1.335(3) no
C12 C13 1.482(3) no
C13 C14 1.538(4) no
C14 C15 1.531(4) no
C15 C16 1.501(3) no
C17 C32 1.441(3) no
C17 C18 1.456(3) no
C18 C27 1.343(3) no
C18 C19 1.516(3) no
C19 C20 1.506(3) no
C20 C21 1.488(3) no
C21 C22 1.394(3) no
C21 C26 1.400(3) no
C22 C23 1.373(4) no
C23 C24 1.375(4) no
C24 C25 1.387(3) no
C25 C26 1.391(3) no
C26 C27 1.459(3) no
C28 C32 1.327(3) no
C28 C29 1.488(3) no
C29 C30 1.521(4) no
C30 C31 1.526(4) no
C31 C32 1.497(3) no

loop_
_geom_contact_atom_site_label_1
_geom_contact_atom_site_label_2
_geom_contact_distance
_geom_contact_site_symmetry_2
_geom_contact_publ_flag
O1 C7 3.538(5) 2_645 yes
O1 C8 3.270(4) 2_645 yes
O1 C29 3.553(5) 2_545 yes
O3 C4 3.548(4) 1_455 yes
O3 C22 3.418(4) 4_676 yes
C25 C25 3.590(5) 3_575 yes
O1 C19 3.339(5) 1_555 yes

loop_
_geom_torsion_atom_site_label_1
_geom_torsion_atom_site_label_2
_geom_torsion_atom_site_label_3
_geom_torsion_atom_site_label_4
_geom_torsion
O1 C1 C2 C11 179.7(2)
C16 C1 C2 C11 1.4(3)
O1 C1 C2 C3 -1.4(3)
C16 C1 C2 C3 -179.8(2)
C11 C2 C3 C4 -25.6(3)
C1 C2 C3 C4 155.5(2)
C2 C3 C4 C5 40.1(3)
C3 C4 C5 C10 -31.9(3)
C3 C4 C5 C6 153.7(2)
C10 C5 C6 C7 -0.8(4)
C4 C5 C6 C7 173.7(3)
C5 C6 C7 C8 -0.6(4)
C6 C7 C8 C9 1.4(4)
C7 C8 C9 C10 -0.8(4)
C8 C9 C10 C5 -0.6(3)
C8 C9 C10 C11 179.0(2)
C6 C5 C10 C9 1.4(3)
C4 C5 C10 C9 -173.3(2)
C6 C5 C10 C11 -178.3(2)
C4 C5 C10 C11 7.1(3)
C1 C2 C11 O2 -0.4(3)
C3 C2 C11 O2 -179.2(2)
C1 C2 C11 C10 178.9(2)
C3 C2 C11 C10 0.1(3)
C12 O2 C11 C2 -0.9(3)
C12 O2 C11 C10 179.8(2)
C9 C10 C11 C2 -169.7(2)
C5 C10 C11 C2 10.0(3)
C9 C10 C11 O2 9.7(3)
C5 C10 C11 O2 -170.7(2)
C11 O2 C12 C16 1.0(3)
C11 O2 C12 C13 -179.3(2)
C16 C12 C13 C14 -6.0(3)
O2 C12 C13 C14 174.2(2)
C12 C13 C14 C15 9.1(3)
C13 C14 C15 C16 -9.2(3)
O2 C12 C16 C1 0.1(3)
C13 C12 C16 C1 -179.6(2)
O2 C12 C16 C15 -180.0(2)
C13 C12 C16 C15 0.3(3)
O1 C1 C16 C12 -179.6(2)
C2 C1 C16 C12 -1.3(3)
O1 C1 C16 C15 0.5(4)
C2 C1 C16 C15 178.8(2)
C14 C15 C16 C12 5.6(3)
C14 C15 C16 C1 -174.5(2)
O3 C17 C18 C27 178.2(2)
C32 C17 C18 C27 -2.3(3)
O3 C17 C18 C19 -4.7(3)
C32 C17 C18 C19 174.8(2)
C27 C18 C19 C20 -28.8(3)
C17 C18 C19 C20 153.9(2)
C18 C19 C20 C21 42.1(3)
C19 C20 C21 C22 153.7(2)
C19 C20 C21 C26 -31.0(3)
C26 C21 C22 C23 -0.4(3)
C20 C21 C22 C23 174.9(2)
C21 C22 C23 C24 0.0(4)
C22 C23 C24 C25 0.5(4)
C23 C24 C25 C26 -0.6(4)
C24 C25 C26 C21 0.1(3)
C24 C25 C26 C27 -179.7(2)
C22 C21 C26 C25 0.4(3)
C20 C21 C26 C25 -175.1(2)
C22 C21 C26 C27 -179.8(2)
C20 C21 C26 C27 4.8(3)
C17 C18 C27 O4 1.1(3)
C19 C18 C27 O4 -176.1(2)
C17 C18 C27 C26 179.7(2)
C19 C18 C27 C26 2.5(3)
C28 O4 C27 C18 0.9(3)
C28 O4 C27 C26 -177.9(2)
C25 C26 C27 C18 -169.7(2)
C21 C26 C27 C18 10.5(3)
C25 C26 C27 O4 9.1(3)
C21 C26 C27 O4 -170.8(2)
C27 O4 C28 C32 -1.6(3)
C27 O4 C28 C29 179.7(2)
C32 C28 C29 C30 6.4(3)
O4 C28 C29 C30 -174.8(2)
C28 C29 C30 C31 -9.4(3)
C29 C30 C31 C32 9.3(4)
O4 C28 C32 C17 0.2(3)
C29 C28 C32 C17 179.0(2)
O4 C28 C32 C31 -179.3(2)
C29 C28 C32 C31 -0.6(3)
O3 C17 C32 C28 -178.8(2)
C18 C17 C32 C28 1.7(3)
O3 C17 C32 C31 0.6(4)
C18 C17 C32 C31 -178.9(2)
C30 C31 C32 C28 -5.5(3)
C30 C31 C32 C17 175.0(2)

loop_
_cod_related_entry_id
_cod_related_entry_database
_cod_related_entry_code
1 ChemSpider 9370834
